data_4302663
loop_
_publ_author_name
'Peter Comba'
'Christina Haaf'
'Hubert Wadepohl'

_publ_section_title
;
Novel Bispidine Ligands and Their First-Row Transition Metal Complexes:
Trigonal Bipyramidal and Trigonal Prismatic Geometries
;
_journal_name_full 'Inorganic Chemistry'
_journal_page_first 6604
_journal_page_last 6614
_journal_paper_doi 10.1021/ic900571v
_journal_volume 48
_journal_year 2009
_chemical_absolute_configuration ad
_chemical_formula_sum 'C33 H48 B2 Cu F8 N6 O'
_chemical_formula_weight 781.93
_space_group_IT_number 19
_symmetry_cell_setting orthorhombic
_symmetry_Int_Tables_number 19
_symmetry_space_group_name_Hall 'P 2ac 2ab'
_symmetry_space_group_name_H-M 'P 21 21 21'
_atom_sites_solution_hydrogens geom
_atom_sites_solution_primary heavy
_atom_sites_solution_secondary difmap
_audit_block_code co_ch8a
_audit_creation_method SHELXL-97
_cell_angle_alpha 90.00
_cell_angle_beta 90.00
_cell_angle_gamma 90.00
_cell_formula_units_Z 4
_cell_length_a 9.842(6)
_cell_length_b 16.558(9)
_cell_length_c 21.262(11)
_cell_measurement_reflns_used 8108
_cell_measurement_temperature 100(2)
_cell_measurement_theta_max 28.04
_cell_measurement_theta_min 2.41
_cell_volume 3465(3)
_computing_cell_refinement
;

SAINT (Bruker AXS, 1997-2008). Includes estimated systematic errors

 of the unit cell constants from Monte Carlo simulations.

;
_computing_data_collection 'SMART (Bruker AXS, 1997-2003)'
_computing_data_reduction 'SAINT (Bruker AXS, 1997-2008)'
_computing_molecular_graphics 'PLATON (Spek, 1980-2008)'
_computing_publication_material 'SHELXL-97 (Sheldrick, 1997)'
_computing_structure_refinement 'SHELXL-97 (Sheldrick, 1997)'
_computing_structure_solution 'DIRDIF (Beurskens et al., 1999-2008)'
_diffrn_ambient_temperature 100(2)
_diffrn_measured_fraction_theta_full 0.997
_diffrn_measured_fraction_theta_max 0.997
_diffrn_measurement_device_type 'CCD area detector (Bruker AXS Smart 1000)'
_diffrn_measurement_method '\f- and \w-scans'
_diffrn_radiation_monochromator graphite
_diffrn_radiation_probe x-ray
_diffrn_radiation_type MoK\a
_diffrn_radiation_wavelength 0.71073
_diffrn_reflns_av_R_equivalents 0.0654
_diffrn_reflns_av_sigmaI/netI 0.0448
_diffrn_reflns_limit_h_max 13
_diffrn_reflns_limit_h_min -13
_diffrn_reflns_limit_k_max 22
_diffrn_reflns_limit_k_min 0
_diffrn_reflns_limit_l_max 29
_diffrn_reflns_limit_l_min 0
_diffrn_reflns_number 71473
_diffrn_reflns_theta_full 29.40
_diffrn_reflns_theta_max 29.40
_diffrn_reflns_theta_min 1.92
_diffrn_source 'fine-focus sealed tube'
_exptl_absorpt_coefficient_mu 0.712
_exptl_absorpt_correction_T_max 0.7459
_exptl_absorpt_correction_T_min 0.6928
_exptl_absorpt_correction_type multi-scan
_exptl_absorpt_process_details
;

multi-scan from symmetry-related measurements (Blessing 1995)

SADABS (Sheldrick & Bruker AXS, 2004-2008)

;
_exptl_crystal_colour blue
_exptl_crystal_density_diffrn 1.499
_exptl_crystal_density_method 'not measured'
_exptl_crystal_description plate
_exptl_crystal_F_000 1628
_exptl_crystal_size_max 0.30
_exptl_crystal_size_mid 0.30
_exptl_crystal_size_min 0.05
_refine_diff_density_max 1.117
_refine_diff_density_min -0.687
_refine_diff_density_rms 0.102
_refine_ls_abs_structure_details 'Flack H D (1983), Acta Cryst. A39, 876-881'
_refine_ls_abs_structure_Flack -0.019(14)
_refine_ls_extinction_method none
_refine_ls_goodness_of_fit_ref 1.095
_refine_ls_hydrogen_treatment constr
_refine_ls_matrix_type full
_refine_ls_number_parameters 466
_refine_ls_number_reflns 9533
_refine_ls_number_restraints 42
_refine_ls_restrained_S_all 1.099
_refine_ls_R_factor_all 0.0874
_refine_ls_R_factor_gt 0.0462
_refine_ls_shift/su_max 0.001
_refine_ls_shift/su_mean 0.000
_refine_ls_structure_factor_coef Fsqd
_refine_ls_weighting_details 'calc w=1/[\s^2^(Fo^2^)+(0.0437P)^2^+6.6063P] where P=(Fo^2^+2Fc^2^)/3'
_refine_ls_weighting_scheme calc
_refine_ls_wR_factor_gt 0.1023
_refine_ls_wR_factor_ref 0.1300
_reflns_number_gt 7235
_reflns_number_total 9533
_reflns_threshold_expression >2sigma(I)
_cod_data_source_file ic900571v_si_001_06.cif
_cod_data_source_block co_ch8a
_cod_database_code 4302663
_audit_block_refno 657

loop_
_symmetry_equiv_pos_as_xyz
'x, y, z'
'-x+1/2, -y, z+1/2'
'x+1/2, -y+1/2, -z'
'-x, y+1/2, -z+1/2'

loop_
_atom_site_label
_atom_site_type_symbol
_atom_site_fract_x
_atom_site_fract_y
_atom_site_fract_z
_atom_site_U_iso_or_equiv
_atom_site_adp_type
_atom_site_occupancy
_atom_site_symmetry_multiplicity
_atom_site_calc_flag
_atom_site_refinement_flags
_atom_site_disorder_assembly
_atom_site_disorder_group
B1 B 0.6565(4) 0.1791(2) 0.08125(17) 0.0218(8) Uani 1 1 d D . .
B2 B 0.2562(4) 0.3149(2) 0.5756(2) 0.0302(10) Uani 1 1 d D . .
C1 C 0.1691(3) -0.0428(2) 0.38241(16) 0.0157(6) Uani 1 1 d . . .
C2 C 0.2961(3) -0.0817(2) 0.41233(17) 0.0172(7) Uani 1 1 d . . .
H2A H 0.2669 -0.1283 0.4383 0.021 Uiso 1 1 calc R . .
H2B H 0.3549 -0.1028 0.3783 0.021 Uiso 1 1 calc R . .
C4 C 0.4143(3) 0.0471(2) 0.41500(16) 0.0157(6) Uani 1 1 d . . .
H4A H 0.4788 0.0312 0.3815 0.019 Uiso 1 1 calc R . .
H4B H 0.4616 0.0857 0.4430 0.019 Uiso 1 1 calc R . .
C5 C 0.2909(4) 0.0906(2) 0.38419(16) 0.0168(7) Uani 1 1 d . . .
C6 C 0.1904(4) 0.1199(2) 0.43472(16) 0.0181(7) Uani 1 1 d . . .
H6A H 0.2369 0.1594 0.4623 0.022 Uiso 1 1 calc R . .
H6B H 0.1140 0.1482 0.4139 0.022 Uiso 1 1 calc R . .
C8 C 0.0708(3) -0.0100(2) 0.43367(15) 0.0181(7) Uani 1 1 d . . .
H8A H -0.0107 0.0129 0.4130 0.022 Uiso 1 1 calc R . .
H8B H 0.0409 -0.0553 0.4607 0.022 Uiso 1 1 calc R . .
C9 C 0.2106(3) 0.0306(2) 0.34429(16) 0.0160(6) Uani 1 1 d . . .
C10 C 0.0991(4) -0.1056(2) 0.34099(17) 0.0187(7) Uani 1 1 d . . .
C11 C 0.1740(4) -0.1443(2) 0.29500(18) 0.0276(8) Uani 1 1 d . . .
H11 H 0.2678 -0.1321 0.2905 0.033 Uiso 1 1 calc R . .
C12 C 0.1145(5) -0.2009(3) 0.2551(2) 0.0328(10) Uani 1 1 d . . .
H12 H 0.1685 -0.2282 0.2247 0.039 Uiso 1 1 calc R . .
C13 C -0.0223(5) -0.2175(3) 0.2596(2) 0.0352(11) Uani 1 1 d . . .
H13 H -0.0638 -0.2552 0.2319 0.042 Uiso 1 1 calc R . .
C14 C -0.0987(5) -0.1784(3) 0.3051(2) 0.0357(11) Uani 1 1 d . . .
H14 H -0.1930 -0.1898 0.3088 0.043 Uiso 1 1 calc R . .
C15 C -0.0390(4) -0.1230(3) 0.34538(19) 0.0263(8) Uani 1 1 d . . .
H15 H -0.0928 -0.0965 0.3762 0.032 Uiso 1 1 calc R . .
C16 C 0.3430(4) 0.1600(2) 0.34379(16) 0.0168(7) Uani 1 1 d . . .
C17 C 0.4283(4) 0.1421(2) 0.29330(17) 0.0224(7) Uani 1 1 d . . .
H17 H 0.4546 0.0877 0.2861 0.027 Uiso 1 1 calc R . .
C18 C 0.4753(4) 0.2020(2) 0.25356(18) 0.0246(8) Uani 1 1 d . . .
H18 H 0.5346 0.1889 0.2198 0.029 Uiso 1 1 calc R . .
C19 C 0.4355(4) 0.2812(2) 0.26339(19) 0.0246(8) Uani 1 1 d . . .
H19 H 0.4656 0.3225 0.2356 0.030 Uiso 1 1 calc R . .
C20 C 0.3524(4) 0.3003(2) 0.31323(19) 0.0246(8) Uani 1 1 d . . .
H20 H 0.3263 0.3548 0.3201 0.030 Uiso 1 1 calc R . .
C21 C 0.3062(4) 0.2398(2) 0.35373(18) 0.0218(8) Uani 1 1 d . . .
H21 H 0.2492 0.2534 0.3882 0.026 Uiso 1 1 calc R . .
C22 C 0.0280(4) 0.0891(3) 0.51584(18) 0.0268(9) Uani 1 1 d . . .
H22A H 0.0534 0.1450 0.5274 0.032 Uiso 1 1 calc R . .
H22B H -0.0597 0.0911 0.4931 0.032 Uiso 1 1 calc R . .
C23 C 0.0130(5) 0.0404(3) 0.5729(2) 0.0342(10) Uani 1 1 d . . .
H23A H -0.0231 -0.0135 0.5618 0.041 Uiso 1 1 calc R . .
H23B H -0.0524 0.0668 0.6017 0.041 Uiso 1 1 calc R . .
C24 C 0.1186(6) -0.0254(3) 0.6577(3) 0.0474(13) Uani 1 1 d . . .
H24A H 0.2035 -0.0386 0.6794 0.071 Uiso 1 1 calc R . .
H24B H 0.0778 -0.0749 0.6409 0.071 Uiso 1 1 calc R . .
H24C H 0.0555 0.0000 0.6874 0.071 Uiso 1 1 calc R . .
C25 C 0.1955(5) 0.1062(3) 0.6323(3) 0.0531(15) Uani 1 1 d . . .
H25A H 0.2352 0.1400 0.5993 0.080 Uiso 1 1 calc R . .
H25B H 0.2646 0.0944 0.6642 0.080 Uiso 1 1 calc R . .
H25C H 0.1193 0.1348 0.6519 0.080 Uiso 1 1 calc R . .
C26 C 0.5038(3) -0.0674(2) 0.47841(17) 0.0171(7) Uani 1 1 d . . .
C27 C 0.4548(4) -0.1392(2) 0.51668(17) 0.0191(7) Uani 1 1 d . . .
H27A H 0.4101 -0.1784 0.4883 0.023 Uiso 1 1 calc R . .
H27B H 0.5341 -0.1663 0.5361 0.023 Uiso 1 1 calc R . .
C28 C 0.4346(4) -0.0997(2) 0.62617(18) 0.0259(8) Uani 1 1 d . . .
H28A H 0.5085 -0.1400 0.6298 0.031 Uiso 1 1 calc R . .
H28B H 0.3730 -0.1071 0.6625 0.031 Uiso 1 1 calc R . .
C29 C 0.4960(4) -0.0150(2) 0.62894(17) 0.0223(8) Uani 1 1 d . . .
H29A H 0.4494 0.0161 0.6624 0.027 Uiso 1 1 calc R . .
H29B H 0.5930 -0.0195 0.6407 0.027 Uiso 1 1 calc R . .
C30 C 0.5764(3) -0.0065(2) 0.52080(15) 0.0189(6) Uani 1 1 d . . .
H30A H 0.6528 -0.0339 0.5423 0.023 Uiso 1 1 calc R . .
H30B H 0.6151 0.0370 0.4943 0.023 Uiso 1 1 calc R . .
C31 C 0.6047(4) -0.0970(2) 0.42862(18) 0.0213(7) Uani 1 1 d . . .
H31A H 0.5609 -0.1379 0.4021 0.032 Uiso 1 1 calc R . .
H31B H 0.6841 -0.1208 0.4494 0.032 Uiso 1 1 calc R . .
H31C H 0.6337 -0.0514 0.4025 0.032 Uiso 1 1 calc R . .
C32 C 0.2636(4) -0.1846(2) 0.57743(18) 0.0262(8) Uani 1 1 d . . .
H32A H 0.2052 -0.1913 0.5405 0.039 Uiso 1 1 calc R . .
H32B H 0.2072 -0.1741 0.6145 0.039 Uiso 1 1 calc R . .
H32C H 0.3167 -0.2339 0.5841 0.039 Uiso 1 1 calc R . .
C33 C 0.5302(4) 0.1146(2) 0.5804(2) 0.0261(8) Uani 1 1 d . . .
H33A H 0.4761 0.1381 0.6144 0.039 Uiso 1 1 calc R . .
H33B H 0.5175 0.1464 0.5420 0.039 Uiso 1 1 calc R . .
H33C H 0.6265 0.1150 0.5922 0.039 Uiso 1 1 calc R . .
C34 C 0.7256(5) 0.0208(2) 0.27007(18) 0.0292(8) Uani 1 1 d . . .
C35 C 0.8337(5) 0.0799(3) 0.2678(2) 0.0344(10) Uani 1 1 d . . .
H35A H 0.8235 0.1133 0.2300 0.052 Uiso 1 1 calc R . .
H35B H 0.9216 0.0521 0.2665 0.052 Uiso 1 1 calc R . .
H35C H 0.8293 0.1143 0.3052 0.052 Uiso 1 1 calc R . .
Cu Cu 0.27491(4) -0.00144(3) 0.532857(17) 0.01473(9) Uani 1 1 d . . .
F11 F 0.5579(2) 0.22765(15) 0.10819(12) 0.0330(6) Uani 1 1 d D . .
F12 F 0.6041(3) 0.14165(16) 0.02782(12) 0.0437(7) Uani 1 1 d D . .
F13 F 0.7670(2) 0.22638(14) 0.06411(12) 0.0349(6) Uani 1 1 d D . .
F14 F 0.6975(3) 0.11991(15) 0.12383(12) 0.0365(6) Uani 1 1 d D . .
F21 F 0.2566(2) 0.39843(13) 0.57771(11) 0.0310(5) Uani 1 1 d D . .
F22 F 0.1386(5) 0.2877(2) 0.5981(4) 0.197(4) Uani 1 1 d D . .
F23 F 0.3618(5) 0.2867(2) 0.61030(19) 0.1016(19) Uani 1 1 d D . .
F24 F 0.2743(5) 0.2880(2) 0.51597(15) 0.0766(11) Uani 1 1 d D . .
N1 N 0.3574(3) -0.11518(18) 0.56711(14) 0.0187(6) Uani 1 1 d . . .
N2 N 0.4857(3) 0.03033(18) 0.56906(15) 0.0195(6) Uani 1 1 d . . .
N3 N 0.3778(3) -0.02626(17) 0.45226(13) 0.0146(6) Uani 1 1 d . . .
N4 N 0.1473(3) 0.0314(2) 0.60515(14) 0.0233(7) Uani 1 1 d . . .
N5 N 0.6382(4) -0.0251(2) 0.27209(18) 0.0351(9) Uani 1 1 d . . .
N7 N 0.1352(3) 0.05368(18) 0.47390(14) 0.0194(6) Uani 1 1 d . . .
O1 O 0.1769(3) 0.04200(16) 0.29029(11) 0.0210(5) Uani 1 1 d . . .

loop_
_atom_site_aniso_label
_atom_site_aniso_U_11
_atom_site_aniso_U_22
_atom_site_aniso_U_33
_atom_site_aniso_U_23
_atom_site_aniso_U_13
_atom_site_aniso_U_12
B1 0.023(2) 0.0185(18) 0.024(2) 0.0027(16) 0.0050(17) 0.0045(16)
B2 0.026(3) 0.024(2) 0.041(3) 0.0067(19) 0.013(2) 0.0022(17)
C1 0.0165(16) 0.0185(16) 0.0122(15) 0.0006(12) 0.0003(13) -0.0025(13)
C2 0.0139(17) 0.0168(15) 0.0208(17) 0.0005(13) -0.0048(13) 0.0010(12)
C4 0.0139(15) 0.0151(15) 0.0179(16) 0.0030(12) -0.0019(13) -0.0006(12)
C5 0.0161(17) 0.0196(16) 0.0147(16) 0.0009(13) -0.0014(13) 0.0044(13)
C6 0.0204(18) 0.0182(16) 0.0158(16) -0.0010(13) 0.0009(13) 0.0063(13)
C8 0.0138(14) 0.0265(19) 0.0141(14) -0.0004(14) -0.0004(11) 0.0002(14)
C9 0.0116(15) 0.0188(14) 0.0175(16) -0.0010(12) 0.0004(13) 0.0033(12)
C10 0.0187(17) 0.0209(17) 0.0167(16) 0.0026(13) -0.0037(13) -0.0050(13)
C11 0.032(2) 0.030(2) 0.0214(19) -0.0034(16) -0.0022(16) -0.0070(17)
C12 0.046(3) 0.028(2) 0.025(2) -0.0030(16) -0.0082(19) -0.0046(18)
C13 0.047(3) 0.031(2) 0.028(2) 0.0056(18) -0.018(2) -0.018(2)
C14 0.032(2) 0.043(3) 0.032(2) 0.013(2) -0.0119(19) -0.017(2)
C15 0.0197(18) 0.034(2) 0.0246(19) 0.0057(16) -0.0051(15) -0.0069(16)
C16 0.0168(16) 0.0173(16) 0.0162(16) 0.0045(13) -0.0034(13) 0.0012(13)
C17 0.0256(19) 0.0202(17) 0.0213(18) 0.0008(14) -0.0012(15) 0.0022(15)
C18 0.026(2) 0.030(2) 0.0180(18) 0.0027(15) 0.0019(15) -0.0040(16)
C19 0.029(2) 0.0227(18) 0.0225(19) 0.0072(15) -0.0088(16) -0.0058(16)
C20 0.031(2) 0.0151(17) 0.028(2) 0.0045(14) -0.0070(16) -0.0001(15)
C21 0.025(2) 0.0212(17) 0.0191(17) 0.0012(14) -0.0050(14) 0.0018(14)
C22 0.026(2) 0.035(2) 0.0194(19) 0.0021(15) 0.0051(15) 0.0146(17)
C23 0.030(2) 0.042(3) 0.031(2) -0.002(2) 0.0025(18) 0.0022(19)
C24 0.042(3) 0.055(3) 0.045(3) 0.013(2) 0.015(2) 0.008(2)
C25 0.039(3) 0.046(3) 0.074(4) -0.036(3) 0.015(3) -0.004(2)
C26 0.0124(15) 0.0161(15) 0.0228(19) 0.0038(13) -0.0016(13) 0.0025(11)
C27 0.0177(17) 0.0169(16) 0.0229(18) 0.0026(13) 0.0016(13) 0.0030(13)
C28 0.029(2) 0.029(2) 0.0195(18) 0.0040(15) -0.0051(16) -0.0007(16)
C29 0.0237(17) 0.027(2) 0.0165(16) 0.0038(14) -0.0034(13) -0.0009(14)
C30 0.0138(13) 0.0202(16) 0.0228(16) 0.0035(15) -0.0032(11) 0.0013(15)
C31 0.0156(16) 0.0241(18) 0.0244(19) 0.0011(15) 0.0015(14) 0.0051(13)
C32 0.031(2) 0.0237(17) 0.0240(18) 0.0062(14) 0.0033(16) -0.0060(16)
C33 0.028(2) 0.0195(18) 0.031(2) -0.0023(15) -0.0033(17) -0.0042(15)
C34 0.037(2) 0.029(2) 0.0215(17) -0.0049(13) -0.0033(18) 0.0130(18)
C35 0.036(2) 0.041(2) 0.026(2) -0.0045(18) 0.0013(18) -0.004(2)
Cu 0.01321(15) 0.01800(16) 0.01297(15) 0.00134(19) 0.00021(15) 0.00186(19)
F11 0.0276(13) 0.0397(14) 0.0319(13) 0.0076(11) 0.0120(11) 0.0103(11)
F12 0.0643(18) 0.0396(14) 0.0273(13) -0.0030(12) -0.0056(14) -0.0121(13)
F13 0.0226(11) 0.0280(11) 0.0540(16) 0.0033(11) 0.0111(11) 0.0019(10)
F14 0.0428(16) 0.0309(13) 0.0357(14) 0.0111(11) -0.0014(12) 0.0081(11)
F21 0.0342(14) 0.0262(11) 0.0325(12) 0.0030(10) 0.0014(10) 0.0053(10)
F22 0.136(4) 0.037(2) 0.417(11) -0.009(4) 0.209(6) -0.014(2)
F23 0.178(5) 0.056(2) 0.070(3) -0.017(2) -0.061(3) 0.069(3)
F24 0.116(3) 0.058(2) 0.056(2) -0.0277(16) -0.013(2) -0.020(2)
N1 0.0181(14) 0.0187(14) 0.0192(15) 0.0081(11) -0.0020(12) -0.0027(11)
N2 0.0192(15) 0.0173(13) 0.0219(16) 0.0011(12) -0.0016(12) -0.0015(11)
N3 0.0122(12) 0.0153(12) 0.0163(14) -0.0002(10) 0.0003(10) 0.0000(10)
N4 0.0194(15) 0.0351(17) 0.0154(14) -0.0015(12) 0.0028(12) 0.0066(13)
N5 0.042(2) 0.0262(17) 0.037(2) -0.0034(15) -0.0015(18) 0.0055(16)
N7 0.0170(14) 0.0234(14) 0.0178(15) 0.0017(12) 0.0013(12) 0.0049(11)
O1 0.0213(13) 0.0268(13) 0.0150(12) 0.0046(10) -0.0014(10) 0.0007(10)

loop_
_atom_type_symbol
_atom_type_description
_atom_type_scat_dispersion_real
_atom_type_scat_dispersion_imag
_atom_type_scat_source
C C 0.0033 0.0016 'International Tables Vol C Tables 4.2.6.8 and 6.1.1.4'
H H 0.0000 0.0000 'International Tables Vol C Tables 4.2.6.8 and 6.1.1.4'
B B 0.0013 0.0007 'International Tables Vol C Tables 4.2.6.8 and 6.1.1.4'
Cu Cu 0.3201 1.2651 'International Tables Vol C Tables 4.2.6.8 and 6.1.1.4'
F F 0.0171 0.0103 'International Tables Vol C Tables 4.2.6.8 and 6.1.1.4'
N N 0.0061 0.0033 'International Tables Vol C Tables 4.2.6.8 and 6.1.1.4'
O O 0.0106 0.0060 'International Tables Vol C Tables 4.2.6.8 and 6.1.1.4'

loop_
_geom_angle_atom_site_label_1
_geom_angle_atom_site_label_2
_geom_angle_atom_site_label_3
_geom_angle
_geom_angle_site_symmetry_1
_geom_angle_site_symmetry_3
_geom_angle_publ_flag
F11 B1 F13 109.3(3) . . ?
F11 B1 F12 109.6(3) . . ?
F13 B1 F12 109.1(3) . . ?
F11 B1 F14 110.0(3) . . ?
F13 B1 F14 109.9(3) . . ?
F12 B1 F14 108.8(3) . . ?
F22 B2 F24 109.8(5) . . ?
F22 B2 F23 110.8(5) . . ?
F24 B2 F23 107.1(4) . . ?
F22 B2 F21 109.2(3) . . ?
F24 B2 F21 110.9(3) . . ?
F23 B2 F21 108.9(3) . . ?
C9 C1 C10 111.1(3) . . ?
C9 C1 C2 109.7(3) . . ?
C10 C1 C2 108.6(3) . . ?
C9 C1 C8 105.2(3) . . ?
C10 C1 C8 111.2(3) . . ?
C2 C1 C8 111.1(3) . . ?
N3 C2 C1 114.5(3) . . ?
N3 C2 H2A 108.6 . . ?
C1 C2 H2A 108.6 . . ?
N3 C2 H2B 108.6 . . ?
C1 C2 H2B 108.6 . . ?
H2A C2 H2B 107.6 . . ?
N3 C4 C5 114.4(3) . . ?
N3 C4 H4A 108.7 . . ?
C5 C4 H4A 108.7 . . ?
N3 C4 H4B 108.7 . . ?
C5 C4 H4B 108.7 . . ?
H4A C4 H4B 107.6 . . ?
C16 C5 C9 110.6(3) . . ?
C16 C5 C6 111.9(3) . . ?
C9 C5 C6 105.1(3) . . ?
C16 C5 C4 108.9(3) . . ?
C9 C5 C4 109.6(3) . . ?
C6 C5 C4 110.7(3) . . ?
N7 C6 C5 113.2(3) . . ?
N7 C6 H6A 108.9 . . ?
C5 C6 H6A 108.9 . . ?
N7 C6 H6B 108.9 . . ?
C5 C6 H6B 108.9 . . ?
H6A C6 H6B 107.7 . . ?
N7 C8 C1 112.5(3) . . ?
N7 C8 H8A 109.1 . . ?
C1 C8 H8A 109.1 . . ?
N7 C8 H8B 109.1 . . ?
C1 C8 H8B 109.1 . . ?
H8A C8 H8B 107.8 . . ?
O1 C9 C1 123.9(3) . . ?
O1 C9 C5 124.6(3) . . ?
C1 C9 C5 111.3(3) . . ?
C11 C10 C15 118.2(4) . . ?
C11 C10 C1 118.9(3) . . ?
C15 C10 C1 122.8(3) . . ?
C10 C11 C12 121.2(4) . . ?
C10 C11 H11 119.4 . . ?
C12 C11 H11 119.4 . . ?
C13 C12 C11 120.1(4) . . ?
C13 C12 H12 119.9 . . ?
C11 C12 H12 119.9 . . ?
C12 C13 C14 119.1(4) . . ?
C12 C13 H13 120.5 . . ?
C14 C13 H13 120.5 . . ?
C13 C14 C15 120.7(4) . . ?
C13 C14 H14 119.6 . . ?
C15 C14 H14 119.6 . . ?
C14 C15 C10 120.6(4) . . ?
C14 C15 H15 119.7 . . ?
C10 C15 H15 119.7 . . ?
C21 C16 C17 118.5(3) . . ?
C21 C16 C5 123.0(3) . . ?
C17 C16 C5 118.5(3) . . ?
C18 C17 C16 121.3(4) . . ?
C18 C17 H17 119.3 . . ?
C16 C17 H17 119.3 . . ?
C17 C18 C19 119.5(4) . . ?
C17 C18 H18 120.3 . . ?
C19 C18 H18 120.3 . . ?
C20 C19 C18 120.1(4) . . ?
C20 C19 H19 119.9 . . ?
C18 C19 H19 119.9 . . ?
C19 C20 C21 120.3(4) . . ?
C19 C20 H20 119.9 . . ?
C21 C20 H20 119.9 . . ?
C16 C21 C20 120.3(4) . . ?
C16 C21 H21 119.9 . . ?
C20 C21 H21 119.9 . . ?
C23 C22 N7 110.3(3) . . ?
C23 C22 H22A 109.6 . . ?
N7 C22 H22A 109.6 . . ?
C23 C22 H22B 109.6 . . ?
N7 C22 H22B 109.6 . . ?
H22A C22 H22B 108.1 . . ?
C22 C23 N4 110.3(4) . . ?
C22 C23 H23A 109.6 . . ?
N4 C23 H23A 109.6 . . ?
C22 C23 H23B 109.6 . . ?
N4 C23 H23B 109.6 . . ?
H23A C23 H23B 108.1 . . ?
N4 C24 H24A 109.5 . . ?
N4 C24 H24B 109.5 . . ?
H24A C24 H24B 109.5 . . ?
N4 C24 H24C 109.5 . . ?
H24A C24 H24C 109.5 . . ?
H24B C24 H24C 109.5 . . ?
N4 C25 H25A 109.5 . . ?
N4 C25 H25B 109.5 . . ?
H25A C25 H25B 109.5 . . ?
N4 C25 H25C 109.5 . . ?
H25A C25 H25C 109.5 . . ?
H25B C25 H25C 109.5 . . ?
C27 C26 N3 106.7(3) . . ?
C27 C26 C30 110.4(3) . . ?
N3 C26 C30 107.5(3) . . ?
C27 C26 C31 109.0(3) . . ?
N3 C26 C31 114.8(3) . . ?
C30 C26 C31 108.4(3) . . ?
N1 C27 C26 112.3(3) . . ?
N1 C27 H27A 109.1 . . ?
C26 C27 H27A 109.1 . . ?
N1 C27 H27B 109.1 . . ?
C26 C27 H27B 109.1 . . ?
H27A C27 H27B 107.9 . . ?
N1 C28 C29 113.1(3) . . ?
N1 C28 H28A 109.0 . . ?
C29 C28 H28A 109.0 . . ?
N1 C28 H28B 109.0 . . ?
C29 C28 H28B 109.0 . . ?
H28A C28 H28B 107.8 . . ?
N2 C29 C28 113.9(3) . . ?
N2 C29 H29A 108.8 . . ?
C28 C29 H29A 108.8 . . ?
N2 C29 H29B 108.8 . . ?
C28 C29 H29B 108.8 . . ?
H29A C29 H29B 107.7 . . ?
N2 C30 C26 113.3(3) . . ?
N2 C30 H30A 108.9 . . ?
C26 C30 H30A 108.9 . . ?
N2 C30 H30B 108.9 . . ?
C26 C30 H30B 108.9 . . ?
H30A C30 H30B 107.7 . . ?
C26 C31 H31A 109.5 . . ?
C26 C31 H31B 109.5 . . ?
H31A C31 H31B 109.5 . . ?
C26 C31 H31C 109.5 . . ?
H31A C31 H31C 109.5 . . ?
H31B C31 H31C 109.5 . . ?
N1 C32 H32A 109.5 . . ?
N1 C32 H32B 109.5 . . ?
H32A C32 H32B 109.5 . . ?
N1 C32 H32C 109.5 . . ?
H32A C32 H32C 109.5 . . ?
H32B C32 H32C 109.5 . . ?
N2 C33 H33A 109.5 . . ?
N2 C33 H33B 109.5 . . ?
H33A C33 H33B 109.5 . . ?
N2 C33 H33C 109.5 . . ?
H33A C33 H33C 109.5 . . ?
H33B C33 H33C 109.5 . . ?
N5 C34 C35 178.9(4) . . ?
C34 C35 H35A 109.5 . . ?
C34 C35 H35B 109.5 . . ?
H35A C35 H35B 109.5 . . ?
C34 C35 H35C 109.5 . . ?
H35A C35 H35C 109.5 . . ?
H35B C35 H35C 109.5 . . ?
N3 Cu N4 170.82(12) . . ?
N3 Cu N7 84.81(12) . . ?
N4 Cu N7 86.03(13) . . ?
N3 Cu N1 85.49(12) . . ?
N4 Cu N1 101.89(13) . . ?
N7 Cu N1 146.20(12) . . ?
N3 Cu N2 82.98(12) . . ?
N4 Cu N2 104.05(13) . . ?
N7 Cu N2 135.07(12) . . ?
N1 Cu N2 75.33(11) . . ?
C28 N1 C32 108.9(3) . . ?
C28 N1 C27 108.9(3) . . ?
C32 N1 C27 107.4(3) . . ?
C28 N1 Cu 108.9(2) . . ?
C32 N1 Cu 119.0(2) . . ?
C27 N1 Cu 103.3(2) . . ?
C29 N2 C33 108.5(3) . . ?
C29 N2 C30 110.1(3) . . ?
C33 N2 C30 108.6(3) . . ?
C29 N2 Cu 103.7(2) . . ?
C33 N2 Cu 122.8(2) . . ?
C30 N2 Cu 102.7(2) . . ?
C2 N3 C4 109.2(3) . . ?
C2 N3 C26 111.9(3) . . ?
C4 N3 C26 111.2(2) . . ?
C2 N3 Cu 109.7(2) . . ?
C4 N3 Cu 113.7(2) . . ?
C26 N3 Cu 100.9(2) . . ?
C25 N4 C24 107.6(4) . . ?
C25 N4 C23 112.7(4) . . ?
C24 N4 C23 103.9(4) . . ?
C25 N4 Cu 108.9(3) . . ?
C24 N4 Cu 120.7(3) . . ?
C23 N4 Cu 102.9(2) . . ?
C6 N7 C8 110.8(3) . . ?
C6 N7 C22 107.6(3) . . ?
C8 N7 C22 108.5(3) . . ?
C6 N7 Cu 115.1(2) . . ?
C8 N7 Cu 108.4(2) . . ?
C22 N7 Cu 106.2(2) . . ?

loop_
_geom_bond_atom_site_label_1
_geom_bond_atom_site_label_2
_geom_bond_distance
_geom_bond_site_symmetry_2
_geom_bond_publ_flag
B1 F11 1.384(4) . ?
B1 F13 1.388(4) . ?
B1 F12 1.394(4) . ?
B1 F14 1.394(4) . ?
B2 F22 1.331(5) . ?
B2 F24 1.356(5) . ?
B2 F23 1.357(5) . ?
B2 F21 1.384(4) . ?
C1 C9 1.518(5) . ?
C1 C10 1.527(5) . ?
C1 C2 1.544(5) . ?
C1 C8 1.555(5) . ?
C2 N3 1.487(4) . ?
C2 H2A 0.9900 . ?
C2 H2B 0.9900 . ?
C4 N3 1.494(4) . ?
C4 C5 1.557(5) . ?
C4 H4A 0.9900 . ?
C4 H4B 0.9900 . ?
C5 C16 1.523(5) . ?
C5 C9 1.527(5) . ?
C5 C6 1.539(5) . ?
C6 N7 1.481(5) . ?
C6 H6A 0.9900 . ?
C6 H6B 0.9900 . ?
C8 N7 1.498(5) . ?
C8 H8A 0.9900 . ?
C8 H8B 0.9900 . ?
C9 O1 1.210(4) . ?
C10 C11 1.382(6) . ?
C10 C15 1.392(5) . ?
C11 C12 1.393(6) . ?
C11 H11 0.9500 . ?
C12 C13 1.378(7) . ?
C12 H12 0.9500 . ?
C13 C14 1.386(7) . ?
C13 H13 0.9500 . ?
C14 C15 1.386(6) . ?
C14 H14 0.9500 . ?
C15 H15 0.9500 . ?
C16 C21 1.387(5) . ?
C16 C17 1.394(5) . ?
C17 C18 1.383(5) . ?
C17 H17 0.9500 . ?
C18 C19 1.385(6) . ?
C18 H18 0.9500 . ?
C19 C20 1.375(6) . ?
C19 H19 0.9500 . ?
C20 C21 1.397(5) . ?
C20 H20 0.9500 . ?
C21 H21 0.9500 . ?
C22 C23 1.464(6) . ?
C22 N7 1.501(5) . ?
C22 H22A 0.9900 . ?
C22 H22B 0.9900 . ?
C23 N4 1.497(5) . ?
C23 H23A 0.9900 . ?
C23 H23B 0.9900 . ?
C24 N4 1.487(6) . ?
C24 H24A 0.9800 . ?
C24 H24B 0.9800 . ?
C24 H24C 0.9800 . ?
C25 N4 1.447(6) . ?
C25 H25A 0.9800 . ?
C25 H25B 0.9800 . ?
C25 H25C 0.9800 . ?
C26 C27 1.520(5) . ?
C26 N3 1.520(4) . ?
C26 C30 1.530(5) . ?
C26 C31 1.532(5) . ?
C27 N1 1.492(5) . ?
C27 H27A 0.9900 . ?
C27 H27B 0.9900 . ?
C28 N1 1.490(5) . ?
C28 C29 1.529(5) . ?
C28 H28A 0.9900 . ?
C28 H28B 0.9900 . ?
C29 N2 1.481(5) . ?
C29 H29A 0.9900 . ?
C29 H29B 0.9900 . ?
C30 N2 1.490(5) . ?
C30 H30A 0.9900 . ?
C30 H30B 0.9900 . ?
C31 H31A 0.9800 . ?
C31 H31B 0.9800 . ?
C31 H31C 0.9800 . ?
C32 N1 1.490(5) . ?
C32 H32A 0.9800 . ?
C32 H32B 0.9800 . ?
C32 H32C 0.9800 . ?
C33 N2 1.482(5) . ?
C33 H33A 0.9800 . ?
C33 H33B 0.9800 . ?
C33 H33C 0.9800 . ?
C34 N5 1.148(6) . ?
C34 C35 1.446(7) . ?
C35 H35A 0.9800 . ?
C35 H35B 0.9800 . ?
C35 H35C 0.9800 . ?
Cu N3 2.032(3) . ?
Cu N4 2.058(3) . ?
Cu N7 2.072(3) . ?
Cu N1 2.176(3) . ?
Cu N2 2.274(3) . ?

loop_
_geom_torsion_atom_site_label_1
_geom_torsion_atom_site_label_2
_geom_torsion_atom_site_label_3
_geom_torsion_atom_site_label_4
_geom_torsion
_geom_torsion_site_symmetry_1
_geom_torsion_site_symmetry_2
_geom_torsion_site_symmetry_3
_geom_torsion_site_symmetry_4
_geom_torsion_publ_flag
C9 C1 C2 N3 56.3(4) . . . . ?
C10 C1 C2 N3 177.8(3) . . . . ?
C8 C1 C2 N3 -59.5(4) . . . . ?
N3 C4 C5 C16 -175.7(3) . . . . ?
N3 C4 C5 C9 -54.6(4) . . . . ?
N3 C4 C5 C6 60.9(4) . . . . ?
C16 C5 C6 N7 178.6(3) . . . . ?
C9 C5 C6 N7 58.6(4) . . . . ?
C4 C5 C6 N7 -59.7(4) . . . . ?
C9 C1 C8 N7 -58.0(3) . . . . ?
C10 C1 C8 N7 -178.3(3) . . . . ?
C2 C1 C8 N7 60.6(4) . . . . ?
C10 C1 C9 O1 8.8(5) . . . . ?
C2 C1 C9 O1 128.8(4) . . . . ?
C8 C1 C9 O1 -111.6(4) . . . . ?
C10 C1 C9 C5 -175.3(3) . . . . ?
C2 C1 C9 C5 -55.3(4) . . . . ?
C8 C1 C9 C5 64.3(3) . . . . ?
C16 C5 C9 O1 -9.5(5) . . . . ?
C6 C5 C9 O1 111.4(4) . . . . ?
C4 C5 C9 O1 -129.6(4) . . . . ?
C16 C5 C9 C1 174.7(3) . . . . ?
C6 C5 C9 C1 -64.5(3) . . . . ?
C4 C5 C9 C1 54.6(4) . . . . ?
C9 C1 C10 C11 66.7(4) . . . . ?
C2 C1 C10 C11 -54.0(4) . . . . ?
C8 C1 C10 C11 -176.6(3) . . . . ?
C9 C1 C10 C15 -110.1(4) . . . . ?
C2 C1 C10 C15 129.3(4) . . . . ?
C8 C1 C10 C15 6.7(5) . . . . ?
C15 C10 C11 C12 -1.8(6) . . . . ?
C1 C10 C11 C12 -178.7(4) . . . . ?
C10 C11 C12 C13 2.1(6) . . . . ?
C11 C12 C13 C14 -1.3(7) . . . . ?
C12 C13 C14 C15 0.5(7) . . . . ?
C13 C14 C15 C10 -0.2(6) . . . . ?
C11 C10 C15 C14 0.9(6) . . . . ?
C1 C10 C15 C14 177.7(4) . . . . ?
C9 C5 C16 C21 118.8(4) . . . . ?
C6 C5 C16 C21 2.0(5) . . . . ?
C4 C5 C16 C21 -120.7(4) . . . . ?
C9 C5 C16 C17 -59.2(4) . . . . ?
C6 C5 C16 C17 -175.9(3) . . . . ?
C4 C5 C16 C17 61.4(4) . . . . ?
C21 C16 C17 C18 -0.2(5) . . . . ?
C5 C16 C17 C18 177.8(3) . . . . ?
C16 C17 C18 C19 -1.0(6) . . . . ?
C17 C18 C19 C20 1.6(6) . . . . ?
C18 C19 C20 C21 -0.9(6) . . . . ?
C17 C16 C21 C20 0.9(5) . . . . ?
C5 C16 C21 C20 -177.0(3) . . . . ?
C19 C20 C21 C16 -0.4(6) . . . . ?
N7 C22 C23 N4 54.7(5) . . . . ?
N3 C26 C27 N1 -56.4(4) . . . . ?
C30 C26 C27 N1 60.1(4) . . . . ?
C31 C26 C27 N1 179.1(3) . . . . ?
N1 C28 C29 N2 -9.0(5) . . . . ?
C27 C26 C30 N2 -64.0(4) . . . . ?
N3 C26 C30 N2 52.0(4) . . . . ?
C31 C26 C30 N2 176.7(3) . . . . ?
C29 C28 N1 C32 -160.4(3) . . . . ?
C29 C28 N1 C27 82.8(4) . . . . ?
C29 C28 N1 Cu -29.1(4) . . . . ?
C26 C27 N1 C28 -92.1(3) . . . . ?
C26 C27 N1 C32 150.1(3) . . . . ?
C26 C27 N1 Cu 23.5(3) . . . . ?
N3 Cu N1 C28 123.2(2) . . . . ?
N4 Cu N1 C28 -62.3(3) . . . . ?
N7 Cu N1 C28 -163.1(2) . . . . ?
N2 Cu N1 C28 39.3(2) . . . . ?
N3 Cu N1 C32 -111.2(3) . . . . ?
N4 Cu N1 C32 63.3(3) . . . . ?
N7 Cu N1 C32 -37.5(4) . . . . ?
N2 Cu N1 C32 164.9(3) . . . . ?
N3 Cu N1 C27 7.6(2) . . . . ?
N4 Cu N1 C27 -177.9(2) . . . . ?
N7 Cu N1 C27 81.3(3) . . . . ?
N2 Cu N1 C27 -76.3(2) . . . . ?
C28 C29 N2 C33 172.0(3) . . . . ?
C28 C29 N2 C30 -69.3(4) . . . . ?
C28 C29 N2 Cu 39.9(3) . . . . ?
C26 C30 N2 C29 94.6(3) . . . . ?
C26 C30 N2 C33 -146.8(3) . . . . ?
C26 C30 N2 Cu -15.3(3) . . . . ?
N3 Cu N2 C29 -129.8(2) . . . . ?
N4 Cu N2 C29 56.2(2) . . . . ?
N7 Cu N2 C29 154.8(2) . . . . ?
N1 Cu N2 C29 -42.6(2) . . . . ?
N3 Cu N2 C33 107.2(3) . . . . ?
N4 Cu N2 C33 -66.8(3) . . . . ?
N7 Cu N2 C33 31.8(4) . . . . ?
N1 Cu N2 C33 -165.7(3) . . . . ?
N3 Cu N2 C30 -15.1(2) . . . . ?
N4 Cu N2 C30 170.9(2) . . . . ?
N7 Cu N2 C30 -90.5(3) . . . . ?
N1 Cu N2 C30 72.0(2) . . . . ?
C1 C2 N3 C4 -54.4(4) . . . . ?
C1 C2 N3 C26 -178.0(3) . . . . ?
C1 C2 N3 Cu 70.9(3) . . . . ?
C5 C4 N3 C2 53.5(4) . . . . ?
C5 C4 N3 C26 177.5(3) . . . . ?
C5 C4 N3 Cu -69.4(3) . . . . ?
C27 C26 N3 C2 -59.1(4) . . . . ?
C30 C26 N3 C2 -177.5(3) . . . . ?
C31 C26 N3 C2 61.7(4) . . . . ?
C27 C26 N3 C4 178.4(3) . . . . ?
C30 C26 N3 C4 60.0(3) . . . . ?
C31 C26 N3 C4 -60.7(4) . . . . ?
C27 C26 N3 Cu 57.5(3) . . . . ?
C30 C26 N3 Cu -61.0(3) . . . . ?
C31 C26 N3 Cu 178.3(2) . . . . ?
N4 Cu N3 C2 -60.9(9) . . . . ?
N7 Cu N3 C2 -64.6(2) . . . . ?
N1 Cu N3 C2 82.9(2) . . . . ?
N2 Cu N3 C2 158.7(2) . . . . ?
N4 Cu N3 C4 61.8(9) . . . . ?
N7 Cu N3 C4 58.0(2) . . . . ?
N1 Cu N3 C4 -154.4(2) . . . . ?
N2 Cu N3 C4 -78.7(2) . . . . ?
N4 Cu N3 C26 -179(41) . . . . ?
N7 Cu N3 C26 177.2(2) . . . . ?
N1 Cu N3 C26 -35.26(19) . . . . ?
N2 Cu N3 C26 40.48(19) . . . . ?
C22 C23 N4 C25 69.2(5) . . . . ?
C22 C23 N4 C24 -174.6(4) . . . . ?
C22 C23 N4 Cu -48.0(4) . . . . ?
N3 Cu N4 C25 -100.1(8) . . . . ?
N7 Cu N4 C25 -96.4(3) . . . . ?
N1 Cu N4 C25 116.8(3) . . . . ?
N2 Cu N4 C25 39.2(3) . . . . ?
N3 Cu N4 C24 134.7(8) . . . . ?
N7 Cu N4 C24 138.5(4) . . . . ?
N1 Cu N4 C24 -8.3(4) . . . . ?
N2 Cu N4 C24 -86.0(4) . . . . ?
N3 Cu N4 C23 19.7(10) . . . . ?
N7 Cu N4 C23 23.5(3) . . . . ?
N1 Cu N4 C23 -123.3(3) . . . . ?
N2 Cu N4 C23 159.1(2) . . . . ?
C5 C6 N7 C8 -55.3(4) . . . . ?
C5 C6 N7 C22 -173.8(3) . . . . ?
C5 C6 N7 Cu 68.1(3) . . . . ?
C1 C8 N7 C6 54.7(4) . . . . ?
C1 C8 N7 C22 172.6(3) . . . . ?
C1 C8 N7 Cu -72.5(3) . . . . ?
C23 C22 N7 C6 -154.4(3) . . . . ?
C23 C22 N7 C8 85.7(4) . . . . ?
C23 C22 N7 Cu -30.7(4) . . . . ?
N3 Cu N7 C6 -58.7(2) . . . . ?
N4 Cu N7 C6 121.9(2) . . . . ?
N1 Cu N7 C6 -132.6(2) . . . . ?
N2 Cu N7 C6 15.9(3) . . . . ?
N3 Cu N7 C8 66.0(2) . . . . ?
N4 Cu N7 C8 -113.4(2) . . . . ?
N1 Cu N7 C8 -7.9(3) . . . . ?
N2 Cu N7 C8 140.6(2) . . . . ?
N3 Cu N7 C22 -177.6(3) . . . . ?
N4 Cu N7 C22 3.0(3) . . . . ?
N1 Cu N7 C22 108.5(3) . . . . ?
N2 Cu N7 C22 -103.0(3) . . . . ?
